data_2220075
loop_
_publ_author_name
'Hao, Lujiang'
'Mu, Chunhua'
'Kong, Binbin'

_publ_section_title
;<i>catena</i>-Poly[[[diacrylato-\k^4^<i>O</i>,<i>O</i>'-neodymium(III)]-di-\m-acrylato-\k^3^<i>O</i>,<i>O</i>':<i>O</i>';\k^3^<i>O</i>:<i>O</i>,<i>O</i>'-[triaquaneodymium(III)]-di-\m-acrylato-\k^3^<i>O</i>,<i>O</i>':<i>O</i>';\k^3^<i>O</i>:<i>O</i>,<i>O</i>']
 trihydrate]
;
_journal_coeditor_code BI2299
_journal_issue 12
_journal_name_full 'Acta Crystallographica Section E'
_journal_page_first m1492
_journal_page_last m1493
_journal_paper_doi 10.1107/S1600536808026354
_journal_volume 64
_journal_year 2008
_chemical_formula_iupac '[Nd2 (C3 H3 O2)6 (H2 O)3], 3H2 O'
_chemical_formula_moiety 'C18 H24 Nd2 O15, 3(H2 O)'
_chemical_formula_sum 'C18 H30 Nd2 O18'
_chemical_formula_weight 822.90
_chemical_name_systematic
;
catena-Poly[[[diacrylato-\k^4^O,O'-neodymium(III)]-di-\m-
acrylato-\k^3^O,O':O';\k^3^O:O,O'-[triaquaneodymium(III)]-di-\m-
acrylato-\k^3^O,O':O';\k^3^O:O,O'] trihydrate]
;
_space_group_IT_number 14
_symmetry_cell_setting monoclinic
_symmetry_space_group_name_Hall '-P 2ybc'
_symmetry_space_group_name_H-M 'P 1 21/c 1'
_atom_sites_solution_hydrogens geom
_atom_sites_solution_primary direct
_atom_sites_solution_secondary difmap
_audit_creation_method SHELXL-97
_cell_angle_alpha 90.00
_cell_angle_beta 100.801(2)
_cell_angle_gamma 90.00
_cell_formula_units_Z 4
_cell_length_a 10.2012(10)
_cell_length_b 15.242(2)
_cell_length_c 20.3073(10)
_cell_measurement_reflns_used 5390
_cell_measurement_temperature 295(2)
_cell_measurement_theta_max 25.10
_cell_measurement_theta_min 1.68
_cell_volume 3101.6(5)
_computing_cell_refinement 'SAINT-Plus (Bruker, 2001)'
_computing_data_collection 'APEX2 (Bruker, 2004)'
_computing_data_reduction 'SAINT-Plus (Bruker, 2001)'
_computing_molecular_graphics 'SHELXTL (Sheldrick, 2008)'
_computing_publication_material 'SHELXTL (Sheldrick, 2008)'
_computing_structure_refinement 'SHELXL97 (Sheldrick, 2008)'
_computing_structure_solution 'SHELXS97 (Sheldrick, 2008)'
_diffrn_ambient_temperature 295(2)
_diffrn_measured_fraction_theta_full 0.978
_diffrn_measured_fraction_theta_max 0.978
_diffrn_measurement_device_type 'Bruker APEXII CCD'
_diffrn_measurement_method '\f and \w'
_diffrn_radiation_monochromator graphite
_diffrn_radiation_source 'fine-focus sealed tube'
_diffrn_radiation_type MoK\a
_diffrn_radiation_wavelength 0.71073
_diffrn_reflns_av_R_equivalents 0.0338
_diffrn_reflns_av_sigmaI/netI 0.0409
_diffrn_reflns_limit_h_max 10
_diffrn_reflns_limit_h_min -12
_diffrn_reflns_limit_k_max 18
_diffrn_reflns_limit_k_min -18
_diffrn_reflns_limit_l_max 24
_diffrn_reflns_limit_l_min -21
_diffrn_reflns_number 14403
_diffrn_reflns_theta_full 25.10
_diffrn_reflns_theta_max 25.10
_diffrn_reflns_theta_min 1.68
_diffrn_standards_number 0
_exptl_absorpt_coefficient_mu 3.380
_exptl_absorpt_correction_T_max 0.475
_exptl_absorpt_correction_T_min 0.300
_exptl_absorpt_correction_type multi-scan
_exptl_absorpt_process_details '(SADABS; Bruker, 2001)'
_exptl_crystal_colour violet
_exptl_crystal_density_diffrn 1.749
_exptl_crystal_density_method 'not measured'
_exptl_crystal_description block
_exptl_crystal_F_000 1608
_exptl_crystal_size_max 0.42
_exptl_crystal_size_mid 0.28
_exptl_crystal_size_min 0.22
_refine_diff_density_max 0.866
_refine_diff_density_min -0.873
_refine_ls_extinction_method none
_refine_ls_goodness_of_fit_ref 1.097
_refine_ls_hydrogen_treatment constr
_refine_ls_matrix_type full
_refine_ls_number_parameters 343
_refine_ls_number_reflns 5390
_refine_ls_number_restraints 72
_refine_ls_restrained_S_all 1.125
_refine_ls_R_factor_all 0.0511
_refine_ls_R_factor_gt 0.0411
_refine_ls_shift/su_max 0.001
_refine_ls_shift/su_mean 0.000
_refine_ls_structure_factor_coef Fsqd
_refine_ls_weighting_details 'calc w=1/[\s^2^(Fo^2^)+(0.0473P)^2^+8.3226P] where P=(Fo^2^+2Fc^2^)/3'
_refine_ls_weighting_scheme calc
_refine_ls_wR_factor_gt 0.1034
_refine_ls_wR_factor_ref 0.1088
_reflns_number_gt 4416
_reflns_number_total 5390
_reflns_threshold_expression I>2\s(I)
_cod_data_source_file bi2299.cif
_cod_data_source_block I
_cod_original_cell_volume 3101.7(5)
_cod_original_sg_symbol_H-M 'P 21/c'
_cod_database_code 2220075
_cod_database_fobs_code 2220075

loop_
_symmetry_equiv_pos_as_xyz
'x, y, z'
'-x, y+1/2, -z+1/2'
'-x, -y, -z'
'x, -y-1/2, z-1/2'

loop_
_atom_site_type_symbol
_atom_site_label
_atom_site_fract_x
_atom_site_fract_y
_atom_site_fract_z
_atom_site_U_iso_or_equiv
_atom_site_adp_type
_atom_site_calc_flag
_atom_site_refinement_flags
_atom_site_occupancy
Nd Nd1 0.56385(3) 0.45807(2) 0.191128(18) 0.03537(12) Uani d . 1
Nd Nd2 0.35529(3) 0.70432(2) 0.209240(18) 0.03519(12) Uani d . 1
C C1 0.4158(6) 0.2907(4) 0.1465(3) 0.0340(14) Uani d . 1
C C2 0.3402(8) 0.2089(5) 0.1262(4) 0.0483(18) Uani d U 1
H H2A 0.3751 0.1561 0.1448 0.058 Uiso calc R 1
C C3 0.2300(10) 0.2073(7) 0.0846(5) 0.080(3) Uani d U 1
H H3A 0.1931 0.2592 0.0654 0.096 Uiso calc R 1
H H3B 0.1864 0.1542 0.0735 0.096 Uiso calc R 1
C C4 0.7001(6) 0.6303(4) 0.2170(3) 0.0395(15) Uani d . 1
C C5 0.7686(7) 0.7146(5) 0.2180(4) 0.0500(18) Uani d U 1
H H5A 0.7206 0.7657 0.2217 0.060 Uiso calc R 1
C C6 0.8912(9) 0.7210(6) 0.2139(5) 0.076(3) Uani d U 1
H H6A 0.9410 0.6707 0.2102 0.092 Uiso calc R 1
H H6B 0.9311 0.7760 0.2147 0.092 Uiso calc R 1
C C7 0.2188(7) 0.5346(4) 0.1710(4) 0.0417(16) Uani d . 1
C C8 0.1496(8) 0.4493(5) 0.1711(5) 0.067(2) Uani d U 1
H H8A 0.1979 0.3980 0.1687 0.080 Uiso calc R 1
C C9 0.0265(10) 0.4431(7) 0.1744(6) 0.093(3) Uani d U 1
H H9A -0.0237 0.4936 0.1768 0.111 Uiso calc R 1
H H9B -0.0133 0.3882 0.1743 0.111 Uiso calc R 1
C C10 0.2684(7) 0.6554(5) 0.3355(4) 0.0459(17) Uani d . 1
C C11 0.2344(11) 0.6327(6) 0.4014(5) 0.080(3) Uani d U 1
H H11A 0.2777 0.5852 0.4247 0.097 Uiso calc R 1
C C12 0.1484(14) 0.6749(9) 0.4281(7) 0.115(4) Uani d U 1
H H12A 0.1036 0.7226 0.4059 0.138 Uiso calc R 1
H H12B 0.1311 0.6576 0.4695 0.138 Uiso calc R 1
C C13 0.1885(7) 0.8637(4) 0.1723(4) 0.0456(17) Uani d . 1
C C14 0.0995(10) 0.9380(6) 0.1499(5) 0.078(3) Uani d U 1
H H14A 0.1112 0.9901 0.1741 0.094 Uiso calc R 1
C C15 0.0045(12) 0.9334(8) 0.0971(6) 0.114(4) Uani d U 1
H H15A -0.0087 0.8818 0.0723 0.137 Uiso calc R 1
H H15B -0.0500 0.9817 0.0843 0.137 Uiso calc R 1
C C16 0.4621(8) 0.7649(5) 0.0902(4) 0.0476(17) Uani d . 1
C C17 0.5220(12) 0.7930(7) 0.0339(5) 0.091(3) Uani d U 1
H H17A 0.5154 0.7577 -0.0039 0.110 Uiso calc R 1
C C18 0.5862(17) 0.8694(12) 0.0366(9) 0.168(7) Uani d U 1
H H18A 0.5929 0.9048 0.0744 0.201 Uiso calc R 1
H H18B 0.6244 0.8873 0.0007 0.201 Uiso calc R 1
O O1 0.5484(5) 0.5364(3) 0.0820(2) 0.0486(12) Uani d . 1
H H1 0.5011 0.5826 0.0761 0.073 Uiso d R 1
H H2 0.6054 0.5372 0.0564 0.073 Uiso d R 1
O O2 0.7108(5) 0.3755(3) 0.1297(2) 0.0473(12) Uani d . 1
H H3 0.7501 0.3300 0.1480 0.071 Uiso d R 1
H H4 0.7247 0.3802 0.0899 0.071 Uiso d R 1
O O3 0.4934(8) 0.4659(4) 0.3008(3) 0.093(3) Uani d . 1
H H5 0.5148 0.4174 0.3206 0.139 Uiso d R 1
H H6 0.4108 0.4757 0.2991 0.139 Uiso d R 1
O O4 0.7608(5) 0.5595(3) 0.2143(3) 0.0539(14) Uani d . 1
O O5 0.5747(4) 0.6278(3) 0.2182(2) 0.0341(9) Uani d . 1
O O6 0.3974(5) 0.3575(3) 0.1107(2) 0.0450(11) Uani d . 1
O O7 0.4972(4) 0.2917(3) 0.2019(2) 0.0364(10) Uani d . 1
O O8 0.4008(5) 0.6912(3) 0.0861(2) 0.0473(12) Uani d . 1
O O9 0.4736(5) 0.8099(3) 0.1423(2) 0.0476(12) Uani d . 1
O O10 0.2794(4) 0.8729(3) 0.2236(2) 0.0392(10) Uani d . 1
O O11 0.1697(5) 0.7925(3) 0.1422(3) 0.0525(13) Uani d . 1
O O12 0.2189(5) 0.7220(3) 0.3044(3) 0.0457(12) Uani d . 1
O O13 0.3521(5) 0.6084(3) 0.3138(3) 0.0508(12) Uani d . 1
O O14 0.1589(4) 0.6050(3) 0.1722(3) 0.0539(14) Uani d . 1
O O15 0.3457(4) 0.5347(3) 0.1730(3) 0.0438(12) Uani d . 1
O O16 0.7445(5) 0.5710(4) 0.0093(3) 0.0594(14) Uani d . 1
H H7 0.7020 0.5927 -0.0271 0.089 Uiso d R 1
H H8 0.7596 0.5161 0.0095 0.089 Uiso d R 1
O O17 0.7927(5) 0.3919(4) 0.0102(3) 0.0590(14) Uani d . 1
H H9 0.7296 0.3650 -0.0151 0.088 Uiso d R 1
H H10 0.8651 0.3843 -0.0040 0.088 Uiso d R 1
O O18 0.9798(6) 0.6714(5) 0.0387(3) 0.091(2) Uani d . 1
H H11 0.9085 0.6413 0.0298 0.137 Uiso d R 1
H H12 1.0283 0.6535 0.0749 0.137 Uiso d R 1

loop_
_atom_site_aniso_label
_atom_site_aniso_U_11
_atom_site_aniso_U_22
_atom_site_aniso_U_33
_atom_site_aniso_U_12
_atom_site_aniso_U_13
_atom_site_aniso_U_23
Nd1 0.0335(2) 0.0297(2) 0.0442(2) 0.00266(13) 0.01071(16) 0.00193(14)
Nd2 0.0305(2) 0.0306(2) 0.0441(2) 0.00072(13) 0.00585(15) -0.00324(14)
C1 0.032(3) 0.037(3) 0.038(3) 0.003(3) 0.019(3) -0.004(3)
C2 0.053(4) 0.042(4) 0.046(4) -0.015(3) -0.002(3) -0.003(3)
C3 0.074(6) 0.074(5) 0.084(6) -0.021(4) -0.005(5) 0.000(5)
C4 0.035(4) 0.044(4) 0.041(4) -0.003(3) 0.011(3) 0.000(3)
C5 0.043(4) 0.042(4) 0.069(5) -0.005(3) 0.019(3) -0.003(3)
C6 0.061(5) 0.058(5) 0.117(7) -0.014(4) 0.033(5) -0.011(5)
C7 0.032(4) 0.043(4) 0.052(4) -0.006(3) 0.012(3) -0.001(3)
C8 0.044(4) 0.046(4) 0.116(7) -0.002(3) 0.027(4) -0.009(4)
C9 0.059(5) 0.074(6) 0.151(8) -0.012(5) 0.035(5) -0.007(6)
C10 0.049(4) 0.039(4) 0.056(4) -0.012(3) 0.025(4) -0.009(3)
C11 0.100(6) 0.065(5) 0.089(6) 0.002(5) 0.052(5) 0.006(5)
C12 0.134(8) 0.110(7) 0.120(8) -0.011(7) 0.069(7) 0.009(6)
C13 0.038(4) 0.036(4) 0.062(5) 0.002(3) 0.007(3) 0.005(3)
C14 0.080(6) 0.059(5) 0.085(6) 0.018(4) -0.013(5) -0.006(4)
C15 0.108(7) 0.099(7) 0.117(7) 0.039(6) -0.027(6) -0.004(6)
C16 0.059(5) 0.040(4) 0.048(4) 0.009(3) 0.020(4) 0.000(3)
C17 0.133(8) 0.079(6) 0.075(6) -0.033(6) 0.055(6) -0.009(5)
C18 0.205(11) 0.167(10) 0.153(10) -0.040(8) 0.089(8) -0.012(8)
O1 0.068(3) 0.039(3) 0.045(3) 0.014(2) 0.025(2) 0.012(2)
O2 0.055(3) 0.039(3) 0.055(3) 0.014(2) 0.028(2) 0.007(2)
O3 0.154(7) 0.070(4) 0.076(4) 0.075(4) 0.074(4) 0.039(3)
O4 0.032(3) 0.029(2) 0.100(4) 0.001(2) 0.011(3) 0.000(3)
O5 0.021(2) 0.034(2) 0.048(3) 0.0008(17) 0.0099(18) -0.003(2)
O6 0.049(3) 0.039(3) 0.043(3) -0.001(2) -0.001(2) 0.004(2)
O7 0.032(2) 0.039(2) 0.035(2) -0.0001(18) -0.0015(19) 0.0082(19)
O8 0.056(3) 0.038(3) 0.047(3) 0.001(2) 0.007(2) -0.004(2)
O9 0.064(3) 0.037(3) 0.048(3) -0.008(2) 0.023(2) -0.005(2)
O10 0.028(2) 0.042(3) 0.043(3) -0.0012(19) -0.004(2) -0.005(2)
O11 0.044(3) 0.038(3) 0.066(3) 0.009(2) -0.014(2) -0.005(2)
O12 0.045(3) 0.032(2) 0.065(3) -0.003(2) 0.023(2) -0.002(2)
O13 0.060(3) 0.038(3) 0.060(3) 0.010(2) 0.026(3) 0.002(2)
O14 0.030(2) 0.037(3) 0.091(4) 0.000(2) 0.002(2) -0.016(3)
O15 0.022(2) 0.039(3) 0.070(3) -0.0021(18) 0.011(2) -0.007(2)
O16 0.056(3) 0.068(4) 0.052(3) 0.000(3) 0.006(3) 0.013(3)
O17 0.056(3) 0.067(4) 0.054(3) -0.007(3) 0.011(3) -0.003(3)
O18 0.057(4) 0.135(6) 0.075(4) 0.002(4) -0.008(3) -0.010(4)

loop_
_atom_type_symbol
_atom_type_description
_atom_type_scat_dispersion_real
_atom_type_scat_dispersion_imag
_atom_type_scat_source
C C 0.0033 0.0016 'International Tables Vol C Tables 4.2.6.8 and 6.1.1.4'
H H 0.0000 0.0000 'International Tables Vol C Tables 4.2.6.8 and 6.1.1.4'
N N 0.0061 0.0033 'International Tables Vol C Tables 4.2.6.8 and 6.1.1.4'
O O 0.0106 0.0060 'International Tables Vol C Tables 4.2.6.8 and 6.1.1.4'
Nd Nd -0.1943 3.0179 'International Tables Vol C Tables 4.2.6.8 and 6.1.1.4'

loop_
_geom_angle_atom_site_label_1
_geom_angle_atom_site_label_2
_geom_angle_atom_site_label_3
_geom_angle_site_symmetry_1
_geom_angle_site_symmetry_3
_geom_angle
O2 Nd1 O3 . . 141.98(17)
O2 Nd1 O15 . . 141.19(16)
O3 Nd1 O15 . . 72.91(19)
O2 Nd1 O10 . 2_645 73.36(15)
O3 Nd1 O10 . 2_645 69.83(17)
O15 Nd1 O10 . 2_645 142.21(16)
O2 Nd1 O1 . . 74.85(15)
O3 Nd1 O1 . . 142.90(16)
O15 Nd1 O1 . . 74.78(17)
O10 Nd1 O1 2_645 . 142.37(16)
O2 Nd1 O4 . . 82.42(17)
O3 Nd1 O4 . . 99.1(2)
O15 Nd1 O4 . . 113.74(14)
O10 Nd1 O4 2_645 . 78.65(15)
O1 Nd1 O4 . . 77.71(18)
O2 Nd1 O6 . . 76.75(16)
O3 Nd1 O6 . . 109.1(2)
O15 Nd1 O6 . . 73.98(15)
O10 Nd1 O6 2_645 . 112.68(14)
O1 Nd1 O6 . . 78.48(16)
O4 Nd1 O6 . . 151.69(18)
O2 Nd1 O5 . . 126.78(14)
O3 Nd1 O5 . . 76.88(17)
O15 Nd1 O5 . . 64.60(13)
O10 Nd1 O5 2_645 . 111.66(14)
O1 Nd1 O5 . . 73.12(14)
O4 Nd1 O5 . . 49.98(13)
O6 Nd1 O5 . . 134.37(13)
O2 Nd1 O7 . . 75.09(15)
O3 Nd1 O7 . . 81.30(18)
O15 Nd1 O7 . . 103.09(14)
O10 Nd1 O7 2_645 . 65.44(13)
O1 Nd1 O7 . . 123.89(15)
O4 Nd1 O7 . . 141.67(14)
O6 Nd1 O7 . . 49.02(13)
O5 Nd1 O7 . . 157.32(14)
O2 Nd1 C4 . . 103.41(17)
O3 Nd1 C4 . . 90.2(2)
O15 Nd1 C4 . . 89.26(16)
O10 Nd1 C4 2_645 . 96.84(16)
O1 Nd1 C4 . . 71.59(17)
O4 Nd1 C4 . . 24.58(16)
O6 Nd1 C4 . . 148.70(16)
O5 Nd1 C4 . . 25.61(15)
O7 Nd1 C4 . . 162.07(16)
O2 Nd1 C1 . . 74.59(16)
O3 Nd1 C1 . . 95.6(2)
O15 Nd1 C1 . . 88.21(15)
O10 Nd1 C1 2_645 . 89.33(16)
O1 Nd1 C1 . . 101.13(16)
O4 Nd1 C1 . . 156.34(16)
O6 Nd1 C1 . . 24.25(15)
O5 Nd1 C1 . . 152.81(14)
O7 Nd1 C1 . . 24.78(15)
C4 Nd1 C1 . . 172.70(18)
O5 Nd2 O7 . 2_655 77.69(14)
O5 Nd2 O11 . . 149.84(17)
O7 Nd2 O11 2_655 . 113.40(15)
O5 Nd2 O14 . . 113.20(14)
O7 Nd2 O14 2_655 . 150.92(17)
O11 Nd2 O14 . . 71.41(16)
O5 Nd2 O9 . . 80.01(15)
O7 Nd2 O9 2_655 . 76.61(15)
O11 Nd2 O9 . . 75.91(17)
O14 Nd2 O9 . . 130.62(18)
O5 Nd2 O13 . . 79.93(15)
O7 Nd2 O13 2_655 . 78.88(16)
O11 Nd2 O13 . . 128.74(18)
O14 Nd2 O13 . . 76.87(18)
O9 Nd2 O13 . . 151.06(17)
O5 Nd2 O12 . . 126.24(15)
O7 Nd2 O12 2_655 . 75.06(15)
O11 Nd2 O12 . . 83.88(17)
O14 Nd2 O12 . . 77.10(16)
O9 Nd2 O12 . . 134.73(14)
O13 Nd2 O12 . . 49.93(15)
O5 Nd2 O8 . . 73.69(15)
O7 Nd2 O8 2_655 . 122.36(15)
O11 Nd2 O8 . . 76.95(17)
O14 Nd2 O8 . . 86.70(17)
O9 Nd2 O8 . . 50.00(15)
O13 Nd2 O8 . . 140.23(14)
O12 Nd2 O8 . . 158.09(16)
O5 Nd2 O15 . . 63.70(13)
O7 Nd2 O15 2_655 . 134.05(14)
O11 Nd2 O15 . . 112.49(15)
O14 Nd2 O15 . . 49.58(14)
O9 Nd2 O15 . . 117.26(15)
O13 Nd2 O15 . . 71.02(16)
O12 Nd2 O15 . . 107.85(14)
O8 Nd2 O15 . . 70.77(15)
O5 Nd2 O10 . . 134.66(13)
O7 Nd2 O10 2_655 . 64.17(13)
O11 Nd2 O10 . . 49.41(14)
O14 Nd2 O10 . . 112.03(14)
O9 Nd2 O10 . . 68.48(14)
O13 Nd2 O10 . . 113.55(14)
O12 Nd2 O10 . . 67.59(14)
O8 Nd2 O10 . . 106.17(14)
O15 Nd2 O10 . . 160.80(13)
O5 Nd2 C10 . . 103.23(18)
O7 Nd2 C10 2_655 . 75.35(17)
O11 Nd2 C10 . . 106.7(2)
O14 Nd2 C10 . . 75.88(19)
O9 Nd2 C10 . . 150.29(17)
O13 Nd2 C10 . . 25.02(17)
O12 Nd2 C10 . . 24.91(17)
O8 Nd2 C10 . . 159.58(16)
O15 Nd2 C10 . . 89.62(17)
O10 Nd2 C10 . . 90.43(17)
O5 Nd2 C7 . . 88.98(16)
O7 Nd2 C7 2_655 . 147.14(17)
O11 Nd2 C7 . . 93.18(17)
O14 Nd2 C7 . . 24.29(16)
O9 Nd2 C7 . . 130.91(17)
O13 Nd2 C7 . . 69.20(18)
O12 Nd2 C7 . . 89.70(17)
O8 Nd2 C7 . . 80.95(17)
O15 Nd2 C7 . . 25.68(16)
O10 Nd2 C7 . . 136.31(16)
C10 Nd2 C7 . . 78.80(19)
O6 C1 O7 . . 120.7(6)
O6 C1 C2 . . 120.8(6)
O7 C1 C2 . . 118.4(6)
O6 C1 Nd1 . . 59.7(3)
O7 C1 Nd1 . . 61.0(3)
C2 C1 Nd1 . . 178.1(5)
C3 C2 C1 . . 123.2(8)
C3 C2 H2A . . 118.4
C1 C2 H2A . . 118.4
C2 C3 H3A . . 120.0
C2 C3 H3B . . 120.0
H3A C3 H3B . . 120.0
O4 C4 O5 . . 118.6(6)
O4 C4 C5 . . 121.4(6)
O5 C4 C5 . . 120.1(6)
O4 C4 Nd1 . . 56.5(3)
O5 C4 Nd1 . . 62.8(3)
C5 C4 Nd1 . . 170.5(5)
C6 C5 C4 . . 122.7(8)
C6 C5 H5A . . 118.7
C4 C5 H5A . . 118.7
C5 C6 H6A . . 120.0
C5 C6 H6B . . 120.0
H6A C6 H6B . . 120.0
O14 C7 O15 . . 119.7(6)
O14 C7 C8 . . 121.6(6)
O15 C7 C8 . . 118.6(6)
O14 C7 Nd2 . . 56.5(3)
O15 C7 Nd2 . . 64.6(3)
C8 C7 Nd2 . . 164.7(6)
C9 C8 C7 . . 122.7(8)
C9 C8 H8A . . 118.7
C7 C8 H8A . . 118.7
C8 C9 H9A . . 120.0
C8 C9 H9B . . 120.0
H9A C9 H9B . . 120.0
O12 C10 O13 . . 121.5(7)
O12 C10 C11 . . 120.3(7)
O13 C10 C11 . . 118.2(7)
O12 C10 Nd2 . . 61.1(4)
O13 C10 Nd2 . . 60.4(4)
C11 C10 Nd2 . . 175.9(6)
C12 C11 C10 . . 123.8(11)
C12 C11 H11A . . 118.1
C10 C11 H11A . . 118.1
C11 C12 H12A . . 120.0
C11 C12 H12B . . 120.0
H12A C12 H12B . . 120.0
O11 C13 O10 . . 121.6(6)
O11 C13 C14 . . 119.4(7)
O10 C13 C14 . . 118.9(7)
O11 C13 Nd2 . . 56.0(3)
O10 C13 Nd2 . . 65.7(3)
C14 C13 Nd2 . . 175.3(6)
C15 C14 C13 . . 122.3(10)
C15 C14 H14A . . 118.9
C13 C14 H14A . . 118.9
C14 C15 H15A . . 120.0
C14 C15 H15B . . 120.0
H15A C15 H15B . . 120.0
O9 C16 O8 . . 120.4(7)
O9 C16 C17 . . 121.0(7)
O8 C16 C17 . . 118.6(7)
O9 C16 Nd2 . . 58.2(4)
O8 C16 Nd2 . . 62.2(4)
C17 C16 Nd2 . . 176.7(7)
C18 C17 C16 . . 120.1(11)
C18 C17 H17A . . 120.0
C16 C17 H17A . . 120.0
C17 C18 H18A . . 120.0
C17 C18 H18B . . 120.0
H18A C18 H18B . . 120.0
Nd1 O1 H1 . . 117.5
Nd1 O1 H2 . . 127.9
H1 O1 H2 . . 109.7
Nd1 O2 H3 . . 118.6
Nd1 O2 H4 . . 131.5
H3 O2 H4 . . 109.5
Nd1 O3 H5 . . 107.0
Nd1 O3 H6 . . 115.2
H5 O3 H6 . . 109.7
C4 O4 Nd1 . . 98.9(4)
C4 O5 Nd2 . . 150.0(4)
C4 O5 Nd1 . . 91.6(4)
Nd2 O5 Nd1 . . 116.07(15)
C1 O6 Nd1 . . 96.0(4)
C1 O7 Nd2 . 2_645 147.0(4)
C1 O7 Nd1 . . 94.2(4)
Nd2 O7 Nd1 2_645 . 116.12(15)
C16 O8 Nd2 . . 92.4(4)
C16 O9 Nd2 . . 97.2(4)
C13 O10 Nd1 . 2_655 155.0(4)
C13 O10 Nd2 . . 89.2(4)
Nd1 O10 Nd2 2_655 . 114.15(15)
C13 O11 Nd2 . . 99.7(4)
C10 O12 Nd2 . . 94.0(4)
C10 O13 Nd2 . . 94.6(4)
C7 O14 Nd2 . . 99.2(4)
C7 O15 Nd1 . . 150.9(4)
C7 O15 Nd2 . . 89.7(4)
Nd1 O15 Nd2 . . 115.31(16)
H7 O16 H8 . . 116.9
H9 O17 H10 . . 109.7
H11 O18 H12 . . 110.4

loop_
_geom_bond_atom_site_label_1
_geom_bond_atom_site_label_2
_geom_bond_site_symmetry_2
_geom_bond_distance
Nd1 O2 . 2.467(4)
Nd1 O3 . 2.468(6)
Nd1 O15 . 2.479(4)
Nd1 O10 2_645 2.490(4)
Nd1 O1 . 2.496(4)
Nd1 O4 . 2.508(5)
Nd1 O6 . 2.619(5)
Nd1 O5 . 2.643(4)
Nd1 O7 . 2.645(4)
Nd1 C4 . 2.971(7)
Nd1 C1 . 3.016(6)
Nd2 O5 . 2.500(4)
Nd2 O7 2_655 2.505(4)
Nd2 O11 . 2.506(4)
Nd2 O14 . 2.511(4)
Nd2 O9 . 2.552(5)
Nd2 O13 . 2.583(5)
Nd2 O12 . 2.598(5)
Nd2 O8 . 2.636(5)
Nd2 O15 . 2.685(4)
Nd2 O10 . 2.716(4)
Nd2 C10 . 2.961(7)
Nd2 C7 . 2.972(7)
C1 O6 . 1.246(7)
C1 O7 . 1.267(7)
C1 C2 . 1.483(9)
C2 C3 . 1.274(11)
C2 H2A . 0.930
C3 H3A . 0.930
C3 H3B . 0.930
C4 O4 . 1.251(8)
C4 O5 . 1.285(7)
C4 C5 . 1.461(9)
C5 C6 . 1.273(11)
C5 H5A . 0.930
C6 H6A . 0.930
C6 H6B . 0.930
C7 O14 . 1.238(8)
C7 O15 . 1.288(8)
C7 C8 . 1.480(10)
C8 C9 . 1.273(12)
C8 H8A . 0.930
C9 H9A . 0.930
C9 H9B . 0.930
C10 O12 . 1.250(9)
C10 O13 . 1.256(8)
C10 C11 . 1.485(12)
C11 C12 . 1.286(15)
C11 H11A . 0.930
C12 H12A . 0.930
C12 H12B . 0.930
C13 O11 . 1.243(8)
C13 O10 . 1.266(8)
C13 C14 . 1.470(11)
C14 C15 . 1.305(14)
C14 H14A . 0.930
C15 H15A . 0.930
C15 H15B . 0.930
C16 O9 . 1.247(8)
C16 O8 . 1.281(9)
C16 C17 . 1.459(12)
C17 C18 . 1.331(17)
C17 H17A . 0.930
C18 H18A . 0.930
C18 H18B . 0.930
O1 H1 . 0.850
O1 H2 . 0.850
O2 H3 . 0.850
O2 H4 . 0.850
O3 H5 . 0.850
O3 H6 . 0.850
O7 Nd2 2_645 2.505(4)
O10 Nd1 2_655 2.490(4)
O16 H7 . 0.850
O16 H8 . 0.850
O17 H9 . 0.850
O17 H10 . 0.850
O18 H11 . 0.850
O18 H12 . 0.850

loop_
_geom_hbond_atom_site_label_D
_geom_hbond_atom_site_label_H
_geom_hbond_atom_site_label_A
_geom_hbond_site_symmetry_A
_geom_hbond_distance_DH
_geom_hbond_distance_HA
_geom_hbond_distance_DA
_geom_hbond_angle_DHA
O1 H1 O8 . 0.85 1.98 2.808(6) 166.2
O1 H2 O16 . 0.85 1.92 2.751(7) 164.0
O2 H3 O12 2_645 0.85 1.91 2.723(6) 161.0
O2 H4 O17 . 0.85 1.89 2.723(7) 168.2
O3 H5 O9 2_645 0.85 1.80 2.637(7) 169.0
O3 H6 O13 . 0.85 2.15 2.647(7) 117.4
O16 H7 O6 3_665 0.85 1.96 2.809(7) 179.5
O16 H8 O17 . 0.85 1.92 2.772(8) 179.7
O17 H9 O8 3_665 0.85 1.96 2.806(7) 170.1
O17 H10 O18 3_765 0.85 2.03 2.859(9) 163.1
O18 H12 O11 1_655 0.85 2.77 3.169(8) 110.2
O18 H12 O14 1_655 0.85 2.29 3.139(8) 179.9
